data_4508820
loop_
_publ_author_name
'Trivedi, Darshak R.'
'Dastidar, Parthasarathi'

_publ_section_title
;
 Cation-Induced Supramolecular Isomerism in the Hydrogen-Bonded Network of
 Secondary Ammonium Monocarboxylate Salts:&#x2009; A New Class of Organo
 Gelator and Their Structures
;
_journal_issue 9
_journal_name_full 'Crystal Growth &amp; Design'
_journal_page_first 2114
_journal_paper_doi 10.1021/cg060325c
_journal_volume 6
_journal_year 2006
_chemical_formula_sum 'C21 H20 Cl N O2'
_chemical_formula_weight 353.83
_chemical_name_systematic
; 
 ? 
;
_space_group_IT_number 14
_symmetry_cell_setting monoclinic
_symmetry_space_group_name_Hall '-P 2yn'
_symmetry_space_group_name_H-M 'P 1 21/n 1'
_atom_sites_solution_hydrogens geom
_atom_sites_solution_primary direct
_atom_sites_solution_secondary difmap
_audit_creation_method SHELXL-97
_cell_angle_alpha 90.00
_cell_angle_beta 105.9260(10)
_cell_angle_gamma 90.00
_cell_formula_units_Z 4
_cell_length_a 11.2663(6)
_cell_length_b 8.9435(5)
_cell_length_c 18.7571(10)
_cell_measurement_temperature 293(2)
_cell_volume 1817.43(17)
_computing_cell_refinement 'BRUKER AXS SMART 3'
_computing_data_collection 'BRUKER AXS SMART 3'
_computing_data_reduction 'BRUKER AXS SMART 3'
_computing_molecular_graphics 'PLATON; 'MERCURY 1.2'
_computing_structure_refinement 'SHELXL-97 (Sheldrick, 1997)'
_computing_structure_solution 'SHELXS-97 (Sheldrick, 1990)'
_diffrn_ambient_temperature 293(2)
_diffrn_detector_area_resol_mean 0.3
_diffrn_measured_fraction_theta_full 0.992
_diffrn_measured_fraction_theta_max 0.992
_diffrn_measurement_device_type 'BRUKER SMART CCD AREA DETECTOR'
_diffrn_measurement_method PHI-OMEGA
_diffrn_radiation_monochromator graphite
_diffrn_radiation_source 'fine-focus sealed tube'
_diffrn_radiation_type MoK\a
_diffrn_radiation_wavelength 0.71073
_diffrn_reflns_av_R_equivalents 0.0158
_diffrn_reflns_av_sigmaI/netI 0.0163
_diffrn_reflns_limit_h_max 12
_diffrn_reflns_limit_h_min -11
_diffrn_reflns_limit_k_max 9
_diffrn_reflns_limit_k_min -9
_diffrn_reflns_limit_l_max 20
_diffrn_reflns_limit_l_min -19
_diffrn_reflns_number 6917
_diffrn_reflns_theta_full 22.50
_diffrn_reflns_theta_max 22.50
_diffrn_reflns_theta_min 1.91
_diffrn_standards_decay_% <10
_exptl_absorpt_coefficient_mu 0.224
_exptl_absorpt_correction_type SADABS
_exptl_crystal_colour COLOURLESS
_exptl_crystal_density_diffrn 1.293
_exptl_crystal_density_method 'not measured'
_exptl_crystal_description PLATE
_exptl_crystal_F_000 744
_exptl_crystal_size_max 0.71
_exptl_crystal_size_mid 0.45
_exptl_crystal_size_min 0.23
_refine_diff_density_max 0.168
_refine_diff_density_min -0.226
_refine_diff_density_rms 0.053
_refine_ls_extinction_method none
_refine_ls_goodness_of_fit_ref 1.055
_refine_ls_hydrogen_treatment mixed
_refine_ls_matrix_type full
_refine_ls_number_parameters 306
_refine_ls_number_reflns 2368
_refine_ls_number_restraints 0
_refine_ls_restrained_S_all 1.055
_refine_ls_R_factor_all 0.0326
_refine_ls_R_factor_gt 0.0315
_refine_ls_shift/su_max 0.002
_refine_ls_shift/su_mean 0.000
_refine_ls_structure_factor_coef Fsqd
_refine_ls_weighting_details 'calc w=1/[\s^2^(Fo^2^)+(0.0478P)^2^+0.7952P] where P=(Fo^2^+2Fc^2^)/3'
_refine_ls_weighting_scheme calc
_refine_ls_wR_factor_gt 0.0826
_refine_ls_wR_factor_ref 0.0841
_reflns_number_gt 2272
_reflns_number_total 2368
_reflns_threshold_expression >2sigma(I)
_cod_data_source_file cg060325csup7.cif
_cod_data_source_block dt0979m
_cod_depositor_comments
;
The following automatic conversions were performed:

'_symmetry_cell_setting' value 'MONOCLINIC' changed to 'monoclinic'
according to /home/saulius/struct/CIF-dictionaries/cif_core.dic
dictionary named 'cif_core.dic' version 2.4.2 from 2011-04-26.

Automatic conversion script
Id: cif_fix_values 1891 2012-01-12 08:04:46Z andrius 
;
_cod_original_cell_volume 1817.42(17)
_cod_original_sg_symbol_H-M 'P 2(1)/n'
_cod_database_code 4508820

loop_
_symmetry_equiv_pos_as_xyz
'x, y, z'
'-x+1/2, y+1/2, -z+1/2'
'-x, -y, -z'
'x-1/2, -y-1/2, z-1/2'

loop_
_atom_site_label
_atom_site_type_symbol
_atom_site_fract_x
_atom_site_fract_y
_atom_site_fract_z
_atom_site_U_iso_or_equiv
_atom_site_adp_type
_atom_site_occupancy
_atom_site_symmetry_multiplicity
_atom_site_calc_flag
Cl1 Cl 0.43260(4) 0.88156(5) 1.06225(2) 0.04064(18) Uani 1 1 d
O1 O -0.12149(9) 0.93488(12) 0.82446(6) 0.0294(3) Uani 1 1 d
O2 O -0.07233(10) 0.71516(12) 0.78384(6) 0.0338(3) Uani 1 1 d
N1 N 0.84077(12) 0.42266(15) 0.77036(7) 0.0214(3) Uani 1 1 d
C1 C -0.05107(14) 0.82371(17) 0.82734(9) 0.0248(4) Uani 1 1 d
C2 C 0.06933(14) 0.82967(17) 0.88801(8) 0.0239(4) Uani 1 1 d
C3 C 0.08467(16) 0.9328(2) 0.94411(10) 0.0362(4) Uani 1 1 d
C4 C 0.19442(16) 0.9451(2) 0.99945(10) 0.0366(4) Uani 1 1 d
C5 C 0.29104(14) 0.85620(18) 0.99621(9) 0.0285(4) Uani 1 1 d
C6 C 0.27805(19) 0.7510(3) 0.94197(12) 0.0575(6) Uani 1 1 d
C7 C 0.16645(19) 0.7373(2) 0.88826(12) 0.0504(6) Uani 1 1 d
C9 C 0.64755(15) 0.45516(19) 0.86976(9) 0.0283(4) Uani 1 1 d
C10 C 0.58866(16) 0.5478(2) 0.90813(10) 0.0357(4) Uani 1 1 d
C11 C 0.65613(18) 0.6440(2) 0.96181(10) 0.0403(5) Uani 1 1 d
C12 C 0.78274(18) 0.6492(2) 0.97615(10) 0.0396(5) Uani 1 1 d
C13 C 0.84195(16) 0.55811(19) 0.93736(9) 0.0316(4) Uani 1 1 d
C14 C 0.77556(14) 0.45915(17) 0.88441(8) 0.0249(4) Uani 1 1 d
C15 C 0.84097(16) 0.35800(19) 0.84357(9) 0.0266(4) Uani 1 1 d
C16 C 0.90603(14) 0.32869(19) 0.72672(9) 0.0248(4) Uani 1 1 d
C17 C 1.04297(13) 0.31908(17) 0.76164(8) 0.0231(4) Uani 1 1 d
C18 C 1.09276(15) 0.20301(18) 0.80944(9) 0.0273(4) Uani 1 1 d
C19 C 1.21886(15) 0.19539(19) 0.84271(9) 0.0304(4) Uani 1 1 d
C20 C 1.29562(15) 0.3035(2) 0.82773(9) 0.0316(4) Uani 1 1 d
C21 C 1.24744(15) 0.4191(2) 0.78005(10) 0.0345(4) Uani 1 1 d
C22 C 1.12132(15) 0.4270(2) 0.74713(9) 0.0302(4) Uani 1 1 d
H1N1 H 0.8743(15) 0.514(2) 0.7762(8) 0.022(4) Uiso 1 1 d
H1N2 H 0.7544(19) 0.430(2) 0.7408(11) 0.041(5) Uiso 1 1 d
H3 H 0.019(2) 0.999(2) 0.9434(11) 0.051(6) Uiso 1 1 d
H4 H 0.2017(18) 1.016(2) 1.0376(12) 0.048(5) Uiso 1 1 d
H6 H 0.342(2) 0.687(3) 0.9429(13) 0.075(7) Uiso 1 1 d
H7 H 0.155(2) 0.665(3) 0.8507(14) 0.070(7) Uiso 1 1 d
H9 H 0.6028(16) 0.3850(19) 0.8325(10) 0.028(4) Uiso 1 1 d
H10 H 0.4991(19) 0.547(2) 0.8969(10) 0.045(5) Uiso 1 1 d
H11 H 0.6180(19) 0.704(2) 0.9878(11) 0.049(6) Uiso 1 1 d
H12 H 0.8321(19) 0.715(2) 1.0127(12) 0.045(5) Uiso 1 1 d
H13 H 0.9300(18) 0.5637(19) 0.9467(10) 0.033(5) Uiso 1 1 d
H15B H 0.9255(17) 0.3439(18) 0.8710(9) 0.024(4) Uiso 1 1 d
H15A H 0.8000(16) 0.262(2) 0.8330(9) 0.030(4) Uiso 1 1 d
H16B H 0.8679(15) 0.232(2) 0.7223(9) 0.025(4) Uiso 1 1 d
H16A H 0.8891(15) 0.3740(18) 0.6789(10) 0.023(4) Uiso 1 1 d
H18 H 1.0420(17) 0.127(2) 0.8186(10) 0.034(5) Uiso 1 1 d
H19 H 1.2512(17) 0.112(2) 0.8757(10) 0.038(5) Uiso 1 1 d
H20 H 1.3811(18) 0.297(2) 0.8503(10) 0.033(5) Uiso 1 1 d
H21 H 1.2993(17) 0.496(2) 0.7699(10) 0.039(5) Uiso 1 1 d
H22 H 1.0885(17) 0.507(2) 0.7152(10) 0.039(5) Uiso 1 1 d

loop_
_atom_site_aniso_label
_atom_site_aniso_U_11
_atom_site_aniso_U_22
_atom_site_aniso_U_33
_atom_site_aniso_U_23
_atom_site_aniso_U_13
_atom_site_aniso_U_12
Cl1 0.0223(3) 0.0505(3) 0.0389(3) 0.0037(2) -0.0088(2) 0.00106(19)
O1 0.0169(6) 0.0312(7) 0.0347(7) -0.0025(5) -0.0016(5) 0.0007(5)
O2 0.0344(7) 0.0229(6) 0.0357(7) -0.0013(5) -0.0045(5) -0.0050(5)
N1 0.0144(7) 0.0197(7) 0.0273(7) -0.0014(5) 0.0009(6) 0.0004(6)
C1 0.0208(8) 0.0239(9) 0.0276(8) 0.0049(7) 0.0032(7) -0.0054(7)
C2 0.0210(8) 0.0217(8) 0.0266(8) 0.0044(7) 0.0024(7) -0.0024(7)
C3 0.0213(9) 0.0499(11) 0.0337(10) -0.0048(8) 0.0013(7) 0.0099(8)
C4 0.0286(10) 0.0448(11) 0.0301(10) -0.0089(9) -0.0023(8) 0.0036(8)
C5 0.0202(9) 0.0314(9) 0.0286(9) 0.0071(7) -0.0022(7) 0.0005(7)
C6 0.0329(11) 0.0666(14) 0.0587(13) -0.0219(11) -0.0113(10) 0.0297(11)
C7 0.0399(11) 0.0477(12) 0.0490(12) -0.0224(10) -0.0127(9) 0.0190(10)
C9 0.0242(9) 0.0315(9) 0.0283(9) -0.0014(7) 0.0056(7) -0.0029(7)
C10 0.0238(10) 0.0466(11) 0.0380(10) -0.0041(8) 0.0104(8) 0.0012(8)
C11 0.0383(11) 0.0461(11) 0.0378(10) -0.0100(9) 0.0128(9) 0.0081(9)
C12 0.0368(11) 0.0421(11) 0.0353(10) -0.0137(9) 0.0022(8) -0.0003(9)
C13 0.0220(9) 0.0371(10) 0.0320(9) -0.0013(8) 0.0009(7) 0.0006(8)
C14 0.0228(8) 0.0253(8) 0.0252(8) 0.0037(7) 0.0044(7) 0.0029(7)
C15 0.0228(9) 0.0252(9) 0.0297(9) 0.0028(7) 0.0037(7) 0.0042(7)
C16 0.0188(8) 0.0268(9) 0.0263(9) -0.0053(7) 0.0019(7) 0.0007(7)
C17 0.0187(8) 0.0258(8) 0.0238(8) -0.0068(7) 0.0039(6) 0.0014(7)
C18 0.0222(9) 0.0217(8) 0.0371(9) -0.0020(7) 0.0064(7) 0.0011(7)
C19 0.0240(9) 0.0302(9) 0.0340(9) 0.0016(8) 0.0028(7) 0.0081(7)
C20 0.0158(9) 0.0443(11) 0.0317(9) -0.0006(8) 0.0014(7) 0.0043(8)
C21 0.0196(9) 0.0461(11) 0.0368(10) 0.0066(8) 0.0060(7) -0.0043(8)
C22 0.0229(9) 0.0378(10) 0.0281(9) 0.0067(8) 0.0037(7) 0.0030(8)

loop_
_atom_type_symbol
_atom_type_description
_atom_type_scat_dispersion_real
_atom_type_scat_dispersion_imag
_atom_type_scat_source
C C 0.0033 0.0016 'International Tables Vol C Tables 4.2.6.8 and 6.1.1.4'
H H 0.0000 0.0000 'International Tables Vol C Tables 4.2.6.8 and 6.1.1.4'
N N 0.0061 0.0033 'International Tables Vol C Tables 4.2.6.8 and 6.1.1.4'
O O 0.0106 0.0060 'International Tables Vol C Tables 4.2.6.8 and 6.1.1.4'
Cl Cl 0.1484 0.1585 'International Tables Vol C Tables 4.2.6.8 and 6.1.1.4'

loop_
_geom_angle_atom_site_label_1
_geom_angle_atom_site_label_2
_geom_angle_atom_site_label_3
_geom_angle
C15 N1 C16 114.14(12)
C15 N1 H1N1 110.3(10)
C16 N1 H1N1 108.9(10)
C15 N1 H1N2 107.4(11)
C16 N1 H1N2 106.9(11)
H1N1 N1 H1N2 109.1(15)
O2 C1 O1 125.33(14)
O2 C1 C2 119.38(14)
O1 C1 C2 115.27(13)
C7 C2 C3 118.01(16)
C7 C2 C1 122.10(15)
C3 C2 C1 119.86(14)
C2 C3 C4 121.78(17)
C2 C3 H3 118.5(13)
C4 C3 H3 119.7(13)
C5 C4 C3 118.71(17)
C5 C4 H4 121.5(12)
C3 C4 H4 119.8(12)
C4 C5 C6 120.82(16)
C4 C5 Cl1 118.56(13)
C6 C5 Cl1 120.62(13)
C5 C6 C7 119.62(18)
C5 C6 H6 119.5(16)
C7 C6 H6 120.8(16)
C2 C7 C6 120.95(18)
C2 C7 H7 118.1(15)
C6 C7 H7 121.0(15)
C10 C9 C14 120.10(16)
C10 C9 H9 122.3(10)
C14 C9 H9 117.6(10)
C9 C10 C11 120.40(17)
C9 C10 H10 120.0(12)
C11 C10 H10 119.6(11)
C12 C11 C10 119.75(18)
C12 C11 H11 119.4(13)
C10 C11 H11 120.8(13)
C11 C12 C13 120.08(17)
C11 C12 H12 121.8(12)
C13 C12 H12 118.1(12)
C12 C13 C14 120.72(16)
C12 C13 H13 119.9(11)
C14 C13 H13 119.4(10)
C13 C14 C9 118.93(15)
C13 C14 C15 120.40(15)
C9 C14 C15 120.67(14)
N1 C15 C14 111.06(13)
N1 C15 H15B 107.2(10)
C14 C15 H15B 111.1(10)
N1 C15 H15A 105.9(10)
C14 C15 H15A 111.4(10)
H15B C15 H15A 109.9(14)
N1 C16 C17 113.11(12)
N1 C16 H16B 106.1(10)
C17 C16 H16B 111.6(10)
N1 C16 H16A 105.9(10)
C17 C16 H16A 110.5(10)
H16B C16 H16A 109.4(14)
C22 C17 C18 118.86(14)
C22 C17 C16 120.52(14)
C18 C17 C16 120.62(15)
C17 C18 C19 120.69(16)
C17 C18 H18 120.2(11)
C19 C18 H18 119.0(11)
C20 C19 C18 119.78(16)
C20 C19 H19 121.4(11)
C18 C19 H19 118.8(11)
C19 C20 C21 120.13(16)
C19 C20 H20 119.1(11)
C21 C20 H20 120.8(11)
C20 C21 C22 120.03(17)
C20 C21 H21 121.1(11)
C22 C21 H21 118.8(11)
C17 C22 C21 120.50(16)
C17 C22 H22 119.7(11)
C21 C22 H22 119.8(11)

loop_
_geom_bond_atom_site_label_1
_geom_bond_atom_site_label_2
_geom_bond_distance
Cl1 C5 1.7450(16)
O1 C1 1.2640(19)
O2 C1 1.248(2)
N1 C15 1.489(2)
N1 C16 1.499(2)
N1 H1N1 0.890(19)
N1 H1N2 0.98(2)
C1 C2 1.514(2)
C2 C7 1.370(3)
C2 C3 1.374(2)
C3 C4 1.384(3)
C3 H3 0.94(2)
C4 C5 1.363(3)
C4 H4 0.94(2)
C5 C6 1.364(3)
C6 C7 1.384(3)
C6 H6 0.91(3)
C7 H7 0.94(3)
C9 C10 1.381(2)
C9 C14 1.393(2)
C9 H9 0.971(18)
C10 C11 1.383(3)
C10 H10 0.97(2)
C11 C12 1.378(3)
C11 H11 0.91(2)
C12 C13 1.380(3)
C12 H12 0.96(2)
C13 C14 1.386(2)
C13 H13 0.960(19)
C14 C15 1.503(2)
C15 H15B 0.959(18)
C15 H15A 0.970(19)
C16 C17 1.504(2)
C16 H16B 0.960(19)
C16 H16A 0.955(18)
C17 C22 1.384(2)
C17 C18 1.386(2)
C18 C19 1.388(2)
C18 H18 0.93(2)
C19 C20 1.377(3)
C19 H19 0.972(19)
C20 C21 1.377(3)
C20 H20 0.941(19)
C21 C22 1.387(2)
C21 H21 0.95(2)
C22 H22 0.94(2)

loop_
_geom_hbond_atom_site_label_D
_geom_hbond_atom_site_label_H
_geom_hbond_atom_site_label_A
_geom_hbond_distance_DH
_geom_hbond_distance_HA
_geom_hbond_distance_DA
_geom_hbond_angle_DHA
_geom_hbond_site_symmetry_A
N1 H1N1 O2 0.890(19) 1.894(19) 2.7803(17) 173.6(15) 1_655
N1 H1N2 O1 0.98(2) 1.65(2) 2.6205(16) 167.3(17) 2_546
